data_4507479
loop_
_publ_author_name
'Lie, Sharon'
'Maris, Thierry'
'Malveau, C\'edric'
'Beaudoin, Daniel'
'Helzy, Fatima'
'Wuest, James D.'

_publ_section_title
;
 Molecular Networks Created by Charge-Assisted Hydrogen Bonding in
 Carboxylate Salts of a Bis(amidine)
;
_journal_issue 5
_journal_name_full 'Crystal Growth &amp; Design'
_journal_page_first 1872
_journal_paper_doi 10.1021/cg3014688
_journal_volume 13
_journal_year 2013
_chemical_compound_source 'Synthesized by the authors. See text'
_chemical_formula_moiety '2(C6 H11 N4), C4 H2 O4, 4(H2 O)'
_chemical_formula_sum 'C16 H32 N8 O8'
_chemical_formula_weight 464.50
_chemical_name_systematic
; 
 ? 
;
_space_group_IT_number 14
_symmetry_cell_setting monoclinic
_symmetry_space_group_name_Hall '-P 2yn'
_symmetry_space_group_name_H-M 'P 1 21/n 1'
_atom_sites_solution_hydrogens geom
_atom_sites_solution_primary direct
_atom_sites_solution_secondary difmap
_audit_creation_method SHELXL-97
_cell_angle_alpha 90
_cell_angle_beta 109.521(2)
_cell_angle_gamma 90
_cell_formula_units_Z 2
_cell_length_a 6.9051(3)
_cell_length_b 17.6822(8)
_cell_length_c 9.3199(4)
_cell_measurement_reflns_used 18011
_cell_measurement_temperature 150
_cell_measurement_theta_max 69.79
_cell_measurement_theta_min 2.50
_cell_volume 1072.53(8)
_computing_cell_refinement 'SAINT V7.68A(Bruker AXS, 2009)'
_computing_data_collection 'APEX2  (Bruker AXS, 2009)'
_computing_data_reduction 'SAINT V7.68A(Bruker AXS, 2009)'
_computing_molecular_graphics 'SHELXTL v6.12 (Bruker AXS, 2001)'
_computing_publication_material 'UdMX (Maris, 2004)'
_computing_structure_refinement 'SHELXL97 (Sheldrick, 2008)'
_computing_structure_solution 'SHELXS97 (Sheldrick, 2008)'
_diffrn_ambient_temperature 150
_diffrn_detector_area_resol_mean 8.3
_diffrn_measured_fraction_theta_full 0.993
_diffrn_measured_fraction_theta_max 0.993
_diffrn_measurement_device_type 'Bruker Microstar'
_diffrn_measurement_method \w
_diffrn_radiation_monochromator 'Helios optics'
_diffrn_radiation_source 'Rotating Anode'
_diffrn_radiation_type CuK\a
_diffrn_radiation_wavelength 1.54178
_diffrn_reflns_av_R_equivalents 0.044
_diffrn_reflns_av_sigmaI/netI 0.0202
_diffrn_reflns_limit_h_max 8
_diffrn_reflns_limit_h_min -8
_diffrn_reflns_limit_k_max 21
_diffrn_reflns_limit_k_min -21
_diffrn_reflns_limit_l_max 11
_diffrn_reflns_limit_l_min -9
_diffrn_reflns_number 22246
_diffrn_reflns_theta_full 70.04
_diffrn_reflns_theta_max 70.04
_diffrn_reflns_theta_min 5.62
_exptl_absorpt_coefficient_mu 0.984
_exptl_absorpt_correction_T_max 0.9063
_exptl_absorpt_correction_T_min 0.7250
_exptl_absorpt_correction_type multi-scan
_exptl_absorpt_process_details 'Sadabs (Sheldrick, 2008)'
_exptl_crystal_colour Colorless
_exptl_crystal_density_diffrn 1.438
_exptl_crystal_density_method 'not measured'
_exptl_crystal_description Block
_exptl_crystal_F_000 496
_exptl_crystal_size_max 0.18
_exptl_crystal_size_mid 0.15
_exptl_crystal_size_min 0.10
_refine_diff_density_max 0.403
_refine_diff_density_min -0.493
_refine_diff_density_rms 0.043
_refine_ls_extinction_method none
_refine_ls_goodness_of_fit_ref 1.055
_refine_ls_hydrogen_treatment mixed
_refine_ls_matrix_type full
_refine_ls_number_parameters 161
_refine_ls_number_reflns 2024
_refine_ls_number_restraints 10
_refine_ls_restrained_S_all 1.052
_refine_ls_R_factor_all 0.0376
_refine_ls_R_factor_gt 0.0373
_refine_ls_shift/su_max 0.000
_refine_ls_shift/su_mean 0.000
_refine_ls_structure_factor_coef Fsqd
_refine_ls_weighting_details 'calc w=1/[\s^2^(Fo^2^)+(0.0630P)^2^+0.4249P] where P=(Fo^2^+2Fc^2^)/3'
_refine_ls_weighting_scheme calc
_refine_ls_wR_factor_gt 0.1064
_refine_ls_wR_factor_ref 0.1068
_reflns_number_gt 1994
_reflns_number_total 2024
_reflns_threshold_expression I>2\s(I)
_cod_data_source_file cg3014688_si_004.cif
_cod_data_source_block jw1627
_cod_depositor_comments
;
The following automatic conversions were performed:

'_symmetry_cell_setting' value 'Monoclinic' changed to 'monoclinic'
according to /home/saulius/struct/CIF-dictionaries/cif_core.dic
dictionary named 'cif_core.dic' version 2.4.2 from 2011-04-26.

Automatic conversion script
Id: cif_fix_values 1891 2012-01-12 08:04:46Z andrius 
;
_cod_original_sg_symbol_H-M P21/n
_cod_database_code 4507479

loop_
_symmetry_equiv_pos_as_xyz
'x, y, z'
'-x+1/2, y+1/2, -z+1/2'
'-x, -y, -z'
'x-1/2, -y-1/2, z-1/2'

loop_
_atom_site_label
_atom_site_type_symbol
_atom_site_fract_x
_atom_site_fract_y
_atom_site_fract_z
_atom_site_U_iso_or_equiv
_atom_site_adp_type
_atom_site_occupancy
_atom_site_symmetry_multiplicity
_atom_site_calc_flag
_atom_site_refinement_flags
C1 C 0.29968(17) 0.53627(7) 0.70933(13) 0.0176(3) Uani 1 1 d .
N1 N 0.20163(16) 0.57128(6) 0.58138(12) 0.0207(3) Uani 1 1 d .
H1 H 0.1694 0.5510 0.4902 0.025 Uiso 1 1 calc R
C2 C 0.1536(2) 0.64919(7) 0.61243(14) 0.0233(3) Uani 1 1 d .
H2A H 0.0037 0.6587 0.5722 0.028 Uiso 1 1 calc R
H2B H 0.2241 0.6862 0.5672 0.028 Uiso 1 1 calc R
C3 C 0.23565(19) 0.65334(7) 0.78785(14) 0.0210(3) Uani 1 1 d .
H3A H 0.3406 0.6935 0.8240 0.025 Uiso 1 1 calc R
H3B H 0.1231 0.6627 0.8293 0.025 Uiso 1 1 calc R
N2 N 0.32588(16) 0.57797(6) 0.83054(12) 0.0198(3) Uani 1 1 d .
H2 H 0.3889 0.5629 0.9246 0.024 Uiso 1 1 calc R
C4 C 0.37292(17) 0.45736(7) 0.72054(13) 0.0178(3) Uani 1 1 d .
N3 N 0.34043(17) 0.41484(6) 0.59426(12) 0.0231(3) Uani 1 1 d .
H3 H 0.2635 0.4270 0.5010 0.028 Uiso 1 1 calc R
C5 C 0.4573(2) 0.34485(7) 0.64175(14) 0.0233(3) Uani 1 1 d .
H5A H 0.5839 0.3449 0.6143 0.028 Uiso 1 1 calc R
H5B H 0.3737 0.2999 0.5964 0.028 Uiso 1 1 calc R
C6 C 0.5068(2) 0.34749(7) 0.81527(14) 0.0234(3) Uani 1 1 d .
H6A H 0.4185 0.3117 0.8470 0.028 Uiso 1 1 calc R
H6B H 0.6525 0.3341 0.8685 0.028 Uiso 1 1 calc R
N4 N 0.46550(16) 0.42652(6) 0.85075(12) 0.0200(3) Uani 1 1 d .
O1 O 0.26390(15) 0.43824(5) 0.29052(10) 0.0256(2) Uani 1 1 d .
O2 O 0.09144(14) 0.54612(5) 0.27503(9) 0.0229(2) Uani 1 1 d .
C7 C 0.15166(18) 0.49072(7) 0.21620(13) 0.0182(3) Uani 1 1 d .
C8 C 0.08423(18) 0.48394(7) 0.04626(13) 0.0184(3) Uani 1 1 d .
H8 H 0.1667 0.4551 0.0028 0.022 Uiso 1 1 calc R
O3 O 0.26658(17) 0.29769(6) 0.16230(13) 0.0368(3) Uani 1 1 d D
H3C H 0.271(3) 0.3435(4) 0.198(2) 0.044(5) Uiso 1 1 d D
H3D H 0.192(3) 0.3016(12) 0.0668(7) 0.054(6) Uiso 1 1 d D
O4 O -0.03227(16) 0.69123(6) 0.15023(13) 0.0368(3) Uani 1 1 d D
H4A H 0.056(2) 0.7215(10) 0.2118(19) 0.056(6) Uiso 1 1 d D
H4B H 0.000(3) 0.6455(4) 0.184(2) 0.047(5) Uiso 1 1 d D

loop_
_atom_site_aniso_label
_atom_site_aniso_U_11
_atom_site_aniso_U_22
_atom_site_aniso_U_33
_atom_site_aniso_U_23
_atom_site_aniso_U_13
_atom_site_aniso_U_12
C1 0.0175(6) 0.0200(6) 0.0158(6) 0.0000(4) 0.0062(5) -0.0016(4)
N1 0.0269(6) 0.0188(5) 0.0144(5) -0.0004(4) 0.0044(4) 0.0018(4)
C2 0.0302(7) 0.0181(6) 0.0195(6) 0.0008(5) 0.0055(5) 0.0024(5)
C3 0.0250(6) 0.0186(6) 0.0192(6) -0.0013(4) 0.0071(5) 0.0015(5)
N2 0.0245(5) 0.0195(5) 0.0143(5) -0.0005(4) 0.0052(4) 0.0019(4)
C4 0.0182(6) 0.0199(6) 0.0155(6) -0.0006(4) 0.0058(4) -0.0009(4)
N3 0.0327(6) 0.0201(5) 0.0142(5) -0.0004(4) 0.0046(4) 0.0047(4)
C5 0.0311(7) 0.0186(6) 0.0199(6) -0.0007(4) 0.0080(5) 0.0031(5)
C6 0.0305(7) 0.0204(6) 0.0195(6) 0.0025(5) 0.0086(5) 0.0047(5)
N4 0.0231(5) 0.0196(5) 0.0170(5) 0.0013(4) 0.0063(4) 0.0017(4)
O1 0.0339(5) 0.0251(5) 0.0159(4) 0.0023(3) 0.0057(4) 0.0068(4)
O2 0.0302(5) 0.0225(5) 0.0154(4) -0.0022(3) 0.0067(4) 0.0024(4)
C7 0.0196(6) 0.0192(6) 0.0160(6) 0.0005(4) 0.0062(5) -0.0027(4)
C8 0.0231(6) 0.0185(6) 0.0153(6) -0.0013(4) 0.0085(4) -0.0020(4)
O3 0.0436(6) 0.0218(5) 0.0362(6) -0.0012(4) 0.0018(5) 0.0045(4)
O4 0.0379(6) 0.0232(5) 0.0380(6) -0.0012(4) -0.0021(5) 0.0019(4)

loop_
_atom_type_symbol
_atom_type_description
_atom_type_scat_dispersion_real
_atom_type_scat_dispersion_imag
_atom_type_scat_source
C C 0.0181 0.0091 'International Tables Vol C Tables 4.2.6.8 and 6.1.1.4'
H H 0.0000 0.0000 'International Tables Vol C Tables 4.2.6.8 and 6.1.1.4'
N N 0.0311 0.0180 'International Tables Vol C Tables 4.2.6.8 and 6.1.1.4'
O O 0.0492 0.0322 'International Tables Vol C Tables 4.2.6.8 and 6.1.1.4'

loop_
_geom_angle_atom_site_label_1
_geom_angle_atom_site_label_2
_geom_angle_atom_site_label_3
_geom_angle_site_symmetry_1
_geom_angle
_geom_angle_publ_flag
N2 C1 N1 . 113.49(11) y
N2 C1 C4 . 121.72(11) y
N1 C1 C4 . 124.79(11) y
C1 N1 C2 . 110.19(10) y
C1 N1 H1 . 124.9 ?
C2 N1 H1 . 124.9 ?
N1 C2 C3 . 103.08(9) y
N1 C2 H2A . 111.1 ?
C3 C2 H2A . 111.1 ?
N1 C2 H2B . 111.1 ?
C3 C2 H2B . 111.1 ?
H2A C2 H2B . 109.1 ?
N2 C3 C2 . 102.49(9) y
N2 C3 H3A . 111.3 ?
C2 C3 H3A . 111.3 ?
N2 C3 H3B . 111.3 ?
C2 C3 H3B . 111.3 ?
H3A C3 H3B . 109.2 ?
C1 N2 C3 . 110.69(10) y
C1 N2 H2 . 124.7 ?
C3 N2 H2 . 124.7 ?
N4 C4 N3 . 118.08(11) y
N4 C4 C1 . 121.15(11) y
N3 C4 C1 . 120.76(11) y
C4 N3 C5 . 107.04(10) y
C4 N3 H3 . 126.5 ?
C5 N3 H3 . 126.5 ?
N3 C5 C6 . 101.48(10) y
N3 C5 H5A . 111.5 ?
C6 C5 H5A . 111.5 ?
N3 C5 H5B . 111.5 ?
C6 C5 H5B . 111.5 ?
H5A C5 H5B . 109.3 ?
N4 C6 C5 . 105.71(10) y
N4 C6 H6A . 110.6 ?
C5 C6 H6A . 110.6 ?
N4 C6 H6B . 110.6 ?
C5 C6 H6B . 110.6 ?
H6A C6 H6B . 108.7 ?
C4 N4 C6 . 105.09(10) y
O1 C7 O2 . 124.50(11) y
O1 C7 C8 . 116.07(10) y
O2 C7 C8 . 119.41(11) y
C8 C8 C7 3_565 123.34(14) y
C8 C8 H8 3_565 118.3 ?
C7 C8 H8 . 118.3 ?
H3C O3 H3D . 104.3(19) ?
H4A O4 H4B . 107(2) ?

loop_
_geom_bond_atom_site_label_1
_geom_bond_atom_site_label_2
_geom_bond_site_symmetry_2
_geom_bond_distance
_geom_bond_publ_flag
C1 N2 . 1.3100(16) y
C1 N1 . 1.3130(16) y
C1 C4 . 1.4759(17) y
N1 C2 . 1.4683(16) y
N1 H1 . 0.8800 ?
C2 C3 . 1.5428(17) y
C2 H2a . 0.9900 ?
C2 H2b . 0.9900 ?
C3 N2 . 1.4687(15) y
C3 H3a . 0.9900 ?
C3 H3b . 0.9900 ?
N2 H2 . 0.8800 ?
C4 N4 . 1.2885(16) y
C4 N3 . 1.3507(16) y
N3 C5 . 1.4627(16) y
N3 H3 . 0.8800 ?
C5 C6 . 1.5378(17) y
C5 H5a . 0.9900 ?
C5 H5b . 0.9900 ?
C6 N4 . 1.4854(16) y
C6 H6a . 0.9900 ?
C6 H6b . 0.9900 ?
O1 C7 . 1.2580(15) y
O2 C7 . 1.2592(15) y
C7 C8 . 1.4990(16) y
C8 C8 3_565 1.322(2) y
C8 H8 . 0.9500 ?
O3 H3c . 0.8700(7) ?
O3 H3d . 0.8700(7) ?
O4 H4a . 0.8700(7) ?
O4 H4b . 0.8700(7) ?

loop_
_geom_hbond_atom_site_label_D
_geom_hbond_atom_site_label_H
_geom_hbond_atom_site_label_A
_geom_hbond_distance_DH
_geom_hbond_distance_HA
_geom_hbond_distance_DA
_geom_hbond_angle_DHA
_geom_hbond_site_symmetry_A
_geom_hbond_publ_flag
N1 H1 O2 0.88 1.9 2.7344(13) 158.5 . y
N2 H2 N4 0.88 2.01 2.8363(15) 157 3_667 y
N3 H3 O1 0.88 1.97 2.7321(14) 143.7 . y
O3 H3C O1 0.87 1.895(3) 2.7604(14) 172.8(19) . y
O3 H3D O4 0.87 1.9573(19) 2.8268(16) 178(2) 3_565 y
O4 H4A O3 0.87 1.930(3) 2.7964(15) 174(2) 2 y
O4 H4B O2 0.87 1.961(2) 2.8288(14) 175(2) . y
